data_7702189
loop_
_publ_author_name
'Osawa, Masahisa'
'Aino, Masa-Aki'
'Nagakura, Takaki'
'Hoshino, Mikio'
'Tanaka, Yuya'
'Akita, Munetaka'

_publ_section_title
;
 Near-unity thermally activated delayed fluorescence efficiency in three-
 and four-coordinate Au(i) complexes with diphosphine ligands.
;
_journal_issue 25
_journal_name_full 'Dalton transactions (Cambridge, England : 2003)'
_journal_page_first 8229
_journal_page_last 8239
_journal_paper_doi 10.1039/c8dt01097h
_journal_volume 47
_journal_year 2018
_chemical_formula_moiety 'C42 H48 Au I P2'
_chemical_formula_sum 'C42 H48 Au I P2'
_chemical_formula_weight 938.61
_space_group_crystal_system orthorhombic
_space_group_IT_number 33
_space_group_name_Hall 'P 2c -2n'
_space_group_name_H-M_alt 'P n a 21'
_atom_sites_solution_hydrogens geom
_audit_creation_method SHELXL-2013
_audit_update_record
;
2018-03-15 deposited with the CCDC.
2018-05-02 downloaded from the CCDC.
;
_cell_angle_alpha 90
_cell_angle_beta 90
_cell_angle_gamma 90
_cell_formula_units_Z 4
_cell_length_a 20.304(2)
_cell_length_b 9.7110(11)
_cell_length_c 19.713(2)
_cell_measurement_reflns_used 9841
_cell_measurement_temperature 90(2)
_cell_measurement_theta_max 29.058
_cell_measurement_theta_min 2.257
_cell_volume 3886.9(7)
_computing_structure_refinement 'SHELXL-2013 (Sheldrick, 2013)'
_diffrn_ambient_temperature 90(2)
_diffrn_measured_fraction_theta_full 0.974
_diffrn_measured_fraction_theta_max 0.998
_diffrn_measurement_device_type 'Bruker APEX-II CCD'
_diffrn_measurement_method '\f and \w scans'
_diffrn_radiation_type MoK\a
_diffrn_radiation_wavelength 0.71073
_diffrn_reflns_av_R_equivalents 0.0260
_diffrn_reflns_av_unetI/netI 0.0372
_diffrn_reflns_Laue_measured_fraction_full 0.974
_diffrn_reflns_Laue_measured_fraction_max 0.998
_diffrn_reflns_limit_h_max 22
_diffrn_reflns_limit_h_min -24
_diffrn_reflns_limit_k_max 11
_diffrn_reflns_limit_k_min -11
_diffrn_reflns_limit_l_max 23
_diffrn_reflns_limit_l_min -18
_diffrn_reflns_number 16898
_diffrn_reflns_point_group_measured_fraction_full 0.974
_diffrn_reflns_point_group_measured_fraction_max 0.998
_diffrn_reflns_theta_full 25.242
_diffrn_reflns_theta_max 25.022
_diffrn_reflns_theta_min 2.066
_exptl_absorpt_coefficient_mu 4.689
_exptl_absorpt_correction_T_max 0.254
_exptl_absorpt_correction_T_min 0.044
_exptl_absorpt_correction_type multi-scan
_exptl_crystal_colour yellow
_exptl_crystal_density_diffrn 1.604
_exptl_crystal_description block
_exptl_crystal_F_000 1848
_exptl_crystal_size_max 0.740
_exptl_crystal_size_mid 0.615
_exptl_crystal_size_min 0.292
_refine_diff_density_max 1.414
_refine_diff_density_min -1.318
_refine_diff_density_rms 0.085
_refine_ls_abs_structure_details
;
 Refined as an inversion twin.
;
_refine_ls_abs_structure_Flack 0.038(6)
_refine_ls_extinction_method mixed
_refine_ls_goodness_of_fit_ref 1.062
_refine_ls_hydrogen_treatment constr
_refine_ls_matrix_type full
_refine_ls_number_parameters 424
_refine_ls_number_reflns 5311
_refine_ls_number_restraints 85
_refine_ls_restrained_S_all 1.056
_refine_ls_R_factor_all 0.0183
_refine_ls_R_factor_gt 0.0180
_refine_ls_shift/su_max 0.002
_refine_ls_shift/su_mean 0.000
_refine_ls_structure_factor_coef Fsqd
_refine_ls_weighting_details
;
 w=1/[\s^2^(Fo^2^)+(0.0075P)^2^+2.7755P]
 where P=(Fo^2^+2Fc^2^)/3
;
_refine_ls_weighting_scheme calc
_refine_ls_wR_factor_gt 0.0430
_refine_ls_wR_factor_ref 0.0431
_reflns_Friedel_coverage 0.938
_reflns_Friedel_fraction_full 0.974
_reflns_Friedel_fraction_max 0.998
_reflns_number_gt 5260
_reflns_number_total 6866
_reflns_threshold_expression 'I > 2\s(I)'
_cod_data_source_file c8dt01097h2.cif
_cod_data_source_block Complex4
_cod_database_code 7702189
_shelx_space_group_comment
;
The symmetry employed for this shelxl refinement is uniquely defined
by the following loop, which should always be used as a source of
symmetry information in preference to the above space-group names.
They are only intended as comments.
;
_shelxl_version_number 2013-2

loop_
_space_group_symop_operation_xyz
'x, y, z'
'-x, -y, z+1/2'
'x+1/2, -y+1/2, z'
'-x+1/2, y+1/2, z+1/2'

loop_
_atom_site_label
_atom_site_type_symbol
_atom_site_fract_x
_atom_site_fract_y
_atom_site_fract_z
_atom_site_U_iso_or_equiv
_atom_site_adp_type
_atom_site_occupancy
_atom_site_site_symmetry_order
_atom_site_calc_flag
_atom_site_refinement_flags_posn
_atom_site_refinement_flags_adp
Au1 Au 0.71884(2) 0.65181(2) 0.47281(2) 0.01677(6) Uani 1 1 d . .
I1 I 0.69684(2) 0.91011(3) 0.49766(2) 0.01786(8) Uani 1 1 d . .
P2 P 0.74338(6) 0.47407(12) 0.39992(6) 0.0094(2) Uani 1 1 d . .
P1 P 0.71402(6) 0.46697(13) 0.56331(6) 0.0093(2) Uani 1 1 d . .
C17 C 0.8223(2) 0.2425(5) 0.4243(3) 0.0156(10) Uani 1 1 d . U
H17 H 0.8306 0.2442 0.3779 0.019 Uiso 1 1 calc R U
C14 C 0.7970(2) 0.2332(5) 0.5626(2) 0.0145(10) Uani 1 1 d . U
H14 H 0.7886 0.2287 0.6090 0.017 Uiso 1 1 calc R U
C2 C 0.7930(2) 0.5390(6) 0.6752(3) 0.0157(10) Uani 1 1 d . .
C24 C 0.7845(2) 0.4538(6) 0.2649(3) 0.0170(11) Uani 1 1 d . .
H24 H 0.7441 0.4107 0.2581 0.020 Uiso 1 1 calc R U
C6 C 0.7008(3) 0.3904(6) 0.7005(3) 0.0198(11) Uani 1 1 d . .
H6 H 0.6649 0.3390 0.6857 0.024 Uiso 1 1 calc R U
C1 C 0.7383(2) 0.4634(5) 0.6529(2) 0.0131(9) Uani 1 1 d . .
C15 C 0.8390(3) 0.1395(5) 0.5334(3) 0.0173(11) Uani 1 1 d . U
H15 H 0.8589 0.0726 0.5602 0.021 Uiso 1 1 calc R U
C13 C 0.7665(3) 0.3355(5) 0.5235(2) 0.0099(9) Uani 1 1 d . U
C12 C 0.6238(2) 0.2503(5) 0.5493(2) 0.0141(10) Uani 1 1 d . .
H12 H 0.6604 0.1972 0.5387 0.017 Uiso 1 1 calc R U
C18 C 0.7799(2) 0.3400(5) 0.4531(3) 0.0095(11) Uani 1 1 d . U
C40 C 0.6357(2) 0.6271(5) 0.3063(2) 0.0159(10) Uani 1 1 d . .
H40 H 0.6802 0.6517 0.3213 0.019 Uiso 1 1 calc R U
C23 C 0.8255(3) 0.4752(6) 0.2102(3) 0.0234(11) Uani 1 1 d . .
H23 H 0.8131 0.4470 0.1669 0.028 Uiso 1 1 calc R U
C7 C 0.6322(2) 0.3886(5) 0.5652(2) 0.0106(9) Uani 1 1 d . .
C16 C 0.8521(2) 0.1436(5) 0.4645(3) 0.0187(11) Uani 1 1 d . U
H16 H 0.8808 0.0800 0.4453 0.022 Uiso 1 1 calc R U
C3 C 0.8067(3) 0.5418(6) 0.7446(3) 0.0248(12) Uani 1 1 d . .
H3 H 0.8425 0.5927 0.7600 0.030 Uiso 1 1 calc R U
C22 C 0.8856(3) 0.5398(6) 0.2208(3) 0.0233(11) Uani 1 1 d . .
H22 H 0.9135 0.5567 0.1844 0.028 Uiso 1 1 calc R U
C25 C 0.6678(2) 0.3989(5) 0.3655(2) 0.0112(9) Uani 1 1 d . .
C5 C 0.7158(3) 0.3928(7) 0.7683(3) 0.0284(13) Uani 1 1 d . .
H5 H 0.6906 0.3423 0.7989 0.034 Uiso 1 1 calc R U
C8 C 0.5770(2) 0.4695(5) 0.5836(2) 0.0148(10) Uani 1 1 d . .
C26 C 0.6224(2) 0.4793(5) 0.3282(2) 0.0150(10) Uani 1 1 d . .
C30 C 0.6518(2) 0.2633(5) 0.3833(2) 0.0162(10) Uani 1 1 d . .
H30 H 0.6823 0.2100 0.4067 0.019 Uiso 1 1 calc R U
C31 C 0.8401(3) 0.6125(6) 0.6271(3) 0.0190(11) Uani 1 1 d . .
H31 H 0.8238 0.5986 0.5808 0.023 Uiso 1 1 calc R U
C19 C 0.8018(2) 0.4947(5) 0.3298(2) 0.0134(10) Uani 1 1 d . .
C20 C 0.8632(2) 0.5575(5) 0.3418(2) 0.0135(10) Uani 1 1 d . .
C21 C 0.9040(3) 0.5790(5) 0.2854(3) 0.0198(11) Uani 1 1 d . .
H21 H 0.9447 0.6210 0.2917 0.024 Uiso 1 1 calc R U
C41 C 0.6335(3) 0.6415(6) 0.2283(3) 0.0263(12) Uani 1 1 d . .
H41A H 0.6634 0.5769 0.2082 0.039 Uiso 1 1 calc R U
H41B H 0.6459 0.7334 0.2158 0.039 Uiso 1 1 calc R U
H41C H 0.5896 0.6232 0.2125 0.039 Uiso 1 1 calc R U
C42 C 0.5873(3) 0.7282(6) 0.3392(3) 0.0242(12) Uani 1 1 d . .
H42A H 0.5432 0.7060 0.3253 0.036 Uiso 1 1 calc R U
H42B H 0.5977 0.8203 0.3253 0.036 Uiso 1 1 calc R U
H42C H 0.5906 0.7214 0.3877 0.036 Uiso 1 1 calc R U
C4 C 0.7684(3) 0.4705(7) 0.7912(3) 0.0277(13) Uani 1 1 d . .
H4 H 0.7779 0.4749 0.8372 0.033 Uiso 1 1 calc R U
C37 C 0.8872(2) 0.6005(5) 0.4113(2) 0.0166(10) Uani 1 1 d . .
H37 H 0.8545 0.5687 0.4442 0.020 Uiso 1 1 calc R U
C38 C 0.9528(2) 0.5303(6) 0.4293(3) 0.0236(11) Uani 1 1 d . .
H38A H 0.9481 0.4323 0.4252 0.035 Uiso 1 1 calc R U
H38B H 0.9647 0.5530 0.4751 0.035 Uiso 1 1 calc R U
H38C H 0.9866 0.5617 0.3990 0.035 Uiso 1 1 calc R U
C29 C 0.5915(3) 0.2074(5) 0.3665(2) 0.0186(11) Uani 1 1 d . .
H29 H 0.5812 0.1177 0.3790 0.022 Uiso 1 1 calc R U
C39 C 0.8925(3) 0.7576(5) 0.4190(3) 0.0210(11) Uani 1 1 d . .
H39A H 0.9221 0.7933 0.3853 0.031 Uiso 1 1 calc R U
H39B H 0.9089 0.7794 0.4634 0.031 Uiso 1 1 calc R U
H39C H 0.8498 0.7982 0.4131 0.031 Uiso 1 1 calc R U
C33 C 0.8428(3) 0.7663(6) 0.6400(3) 0.0257(12) Uani 1 1 d . .
H33A H 0.7995 0.8047 0.6355 0.039 Uiso 1 1 calc R U
H33B H 0.8718 0.8087 0.6076 0.039 Uiso 1 1 calc R U
H33C H 0.8590 0.7830 0.6850 0.039 Uiso 1 1 calc R U
C27 C 0.5619(3) 0.4195(6) 0.3120(3) 0.0218(11) Uani 1 1 d . .
H27 H 0.5311 0.4708 0.2878 0.026 Uiso 1 1 calc R U
C11 C 0.5616(2) 0.1893(5) 0.5490(3) 0.0187(10) Uani 1 1 d . .
H11 H 0.5566 0.0969 0.5376 0.022 Uiso 1 1 calc R U
C9 C 0.5157(3) 0.4055(6) 0.5826(3) 0.0245(12) Uani 1 1 d . .
H9 H 0.4787 0.4572 0.5938 0.029 Uiso 1 1 calc R U
C10 C 0.5076(3) 0.2690(6) 0.5659(3) 0.0247(12) Uani 1 1 d . .
H10 H 0.4657 0.2302 0.5659 0.030 Uiso 1 1 calc R U
C35 C 0.5422(3) 0.7103(6) 0.5545(3) 0.0332(14) Uani 1 1 d . .
H35A H 0.5576 0.6971 0.5089 0.050 Uiso 1 1 calc R U
H35B H 0.5474 0.8053 0.5670 0.050 Uiso 1 1 calc R U
H35C H 0.4965 0.6854 0.5573 0.050 Uiso 1 1 calc R U
C28 C 0.5465(3) 0.2861(6) 0.3308(2) 0.0226(11) Uani 1 1 d . .
H28 H 0.5057 0.2492 0.3194 0.027 Uiso 1 1 calc R U
C32 C 0.9080(3) 0.5479(6) 0.6316(4) 0.0360(15) Uani 1 1 d . .
H32A H 0.9267 0.5666 0.6754 0.054 Uiso 1 1 calc R U
H32B H 0.9359 0.5861 0.5970 0.054 Uiso 1 1 calc R U
H32C H 0.9045 0.4501 0.6253 0.054 Uiso 1 1 calc R U
C36 C 0.5607(3) 0.6430(6) 0.6762(3) 0.0356(15) Uani 1 1 d . .
H36A H 0.5146 0.6229 0.6804 0.053 Uiso 1 1 calc R U
H36B H 0.5686 0.7371 0.6886 0.053 Uiso 1 1 calc R U
H36C H 0.5854 0.5834 0.7055 0.053 Uiso 1 1 calc R U
C34 C 0.5823(3) 0.6199(5) 0.6028(3) 0.0205(11) Uani 1 1 d . .
H34 H 0.6286 0.6471 0.5990 0.025 Uiso 1 1 calc R U

loop_
_atom_site_aniso_label
_atom_site_aniso_U_11
_atom_site_aniso_U_22
_atom_site_aniso_U_33
_atom_site_aniso_U_23
_atom_site_aniso_U_13
_atom_site_aniso_U_12
Au1 0.00625(9) 0.01302(9) 0.03104(10) -0.00813(9) -0.00128(8) 0.00129(6)
I1 0.02289(17) 0.00992(15) 0.02076(14) -0.00118(11) 0.00213(13) 0.00139(11)
P2 0.0057(6) 0.0124(6) 0.0100(5) -0.0013(4) 0.0004(4) 0.0007(5)
P1 0.0065(6) 0.0115(6) 0.0099(6) -0.0011(5) 0.0006(4) -0.0010(4)
C17 0.013(2) 0.013(2) 0.021(2) -0.0012(18) 0.0051(19) -0.0019(18)
C14 0.007(2) 0.017(2) 0.019(2) 0.0028(19) -0.0046(18) -0.0015(18)
C2 0.010(2) 0.019(3) 0.018(3) -0.003(2) 0.0021(19) -0.001(2)
C24 0.008(3) 0.025(3) 0.018(2) -0.002(2) 0.0011(18) -0.0009(19)
C6 0.018(3) 0.025(3) 0.017(3) 0.004(2) 0.001(2) -0.005(2)
C1 0.012(2) 0.016(2) 0.011(2) 0.0005(18) -0.0006(19) 0.0015(19)
C15 0.013(3) 0.014(2) 0.025(3) 0.0042(19) -0.0047(19) 0.0008(18)
C13 0.003(2) 0.013(2) 0.013(2) 0.0012(16) -0.0004(18) -0.0025(16)
C12 0.012(3) 0.014(2) 0.016(2) 0.0013(19) -0.0010(19) -0.0004(19)
C18 0.006(2) 0.009(2) 0.014(2) 0.0003(16) -0.0015(15) 0.0005(15)
C40 0.011(3) 0.022(2) 0.015(2) 0.0041(19) -0.0014(19) 0.003(2)
C23 0.024(3) 0.032(3) 0.014(2) 0.000(2) 0.004(2) 0.004(2)
C7 0.009(2) 0.016(2) 0.007(2) 0.0016(17) -0.0023(17) 0.0001(19)
C16 0.011(2) 0.013(2) 0.033(3) -0.001(2) 0.004(2) 0.0054(16)
C3 0.023(3) 0.032(3) 0.020(3) -0.007(2) -0.003(2) -0.005(2)
C22 0.021(3) 0.029(3) 0.020(2) 0.005(2) 0.011(2) 0.003(2)
C25 0.005(2) 0.019(2) 0.010(2) -0.0014(17) 0.0010(17) -0.0014(19)
C5 0.031(4) 0.036(4) 0.018(3) 0.007(3) 0.005(2) -0.005(2)
C8 0.006(2) 0.020(3) 0.019(2) 0.006(2) 0.0047(18) 0.0018(18)
C26 0.012(3) 0.024(3) 0.009(2) -0.0017(19) 0.0003(18) 0.0029(19)
C30 0.016(3) 0.020(3) 0.012(2) -0.0060(19) 0.0029(18) 0.001(2)
C31 0.012(3) 0.024(3) 0.021(3) -0.004(2) 0.002(2) -0.008(2)
C19 0.010(3) 0.015(3) 0.015(2) 0.0027(19) 0.0031(18) 0.0022(19)
C20 0.012(3) 0.009(2) 0.019(2) 0.0016(18) 0.0014(19) 0.0012(18)
C21 0.013(3) 0.022(3) 0.024(3) 0.000(2) 0.006(2) -0.003(2)
C41 0.030(3) 0.030(3) 0.019(3) 0.005(2) 0.001(2) 0.004(2)
C42 0.018(3) 0.030(3) 0.024(3) -0.004(2) 0.000(2) 0.006(2)
C4 0.027(3) 0.042(4) 0.014(2) -0.003(2) -0.003(2) 0.000(3)
C37 0.009(2) 0.021(3) 0.020(3) 0.002(2) 0.0008(19) -0.0012(19)
C38 0.017(3) 0.024(3) 0.029(3) 0.002(2) -0.004(2) 0.006(2)
C29 0.017(3) 0.022(3) 0.017(2) -0.003(2) 0.002(2) -0.009(2)
C39 0.018(3) 0.019(3) 0.026(3) 0.001(2) -0.002(2) 0.000(2)
C33 0.016(3) 0.026(3) 0.035(3) 0.003(2) -0.001(2) 0.002(2)
C27 0.011(3) 0.034(3) 0.020(3) -0.001(2) -0.0048(19) -0.001(2)
C11 0.015(3) 0.017(2) 0.023(3) 0.003(2) -0.001(2) -0.007(2)
C9 0.011(3) 0.026(3) 0.036(3) 0.007(2) 0.001(2) 0.004(2)
C10 0.009(3) 0.027(3) 0.038(3) 0.008(2) -0.004(2) -0.008(2)
C35 0.017(3) 0.023(3) 0.060(4) 0.011(3) 0.011(3) 0.006(2)
C28 0.012(3) 0.036(3) 0.020(2) -0.005(2) -0.002(2) -0.011(2)
C32 0.026(4) 0.022(3) 0.060(4) -0.004(3) 0.018(3) 0.000(2)
C36 0.040(4) 0.026(3) 0.041(4) -0.008(2) 0.018(3) 0.002(3)
C34 0.015(3) 0.017(3) 0.030(3) 0.001(2) 0.011(2) 0.002(2)

loop_
_atom_type_symbol
_atom_type_description
_atom_type_scat_dispersion_real
_atom_type_scat_dispersion_imag
_atom_type_scat_source
C C 0.0033 0.0016 'International Tables Vol C Tables 4.2.6.8 and 6.1.1.4'
H H 0.0000 0.0000 'International Tables Vol C Tables 4.2.6.8 and 6.1.1.4'
P P 0.1023 0.0942 'International Tables Vol C Tables 4.2.6.8 and 6.1.1.4'
I I -0.4742 1.8119 'International Tables Vol C Tables 4.2.6.8 and 6.1.1.4'
Au Au -2.0133 8.8022 'International Tables Vol C Tables 4.2.6.8 and 6.1.1.4'

loop_
_geom_angle_atom_site_label_1
_geom_angle_atom_site_label_2
_geom_angle_atom_site_label_3
_geom_angle
P2 Au1 P1 85.21(4)
P2 Au1 I1 151.72(4)
P1 Au1 I1 123.06(3)
C18 P2 C25 105.6(2)
C18 P2 C19 104.3(2)
C25 P2 C19 107.9(2)
C18 P2 Au1 105.30(16)
C25 P2 Au1 110.42(15)
C19 P2 Au1 121.94(16)
C7 P1 C1 102.5(2)
C7 P1 C13 104.3(2)
C1 P1 C13 104.0(2)
C7 P1 Au1 110.15(15)
C1 P1 Au1 132.95(16)
C13 P1 Au1 99.72(16)
C16 C17 C18 120.4(5)
C16 C17 H17 119.8
C18 C17 H17 119.8
C15 C14 C13 120.8(5)
C15 C14 H14 119.6
C13 C14 H14 119.6
C3 C2 C1 118.3(5)
C3 C2 C31 118.4(5)
C1 C2 C31 123.2(4)
C23 C24 C19 121.8(5)
C23 C24 H24 119.1
C19 C24 H24 119.1
C5 C6 C1 121.5(5)
C5 C6 H6 119.2
C1 C6 H6 119.2
C2 C1 C6 119.2(4)
C2 C1 P1 120.3(4)
C6 C1 P1 120.5(4)
C14 C15 C16 120.8(5)
C14 C15 H15 119.6
C16 C15 H15 119.6
C14 C13 C18 118.6(5)
C14 C13 P1 120.8(4)
C18 C13 P1 120.5(4)
C7 C12 C11 121.6(5)
C7 C12 H12 119.2
C11 C12 H12 119.2
C17 C18 C13 119.6(5)
C17 C18 P2 119.9(4)
C13 C18 P2 120.5(4)
C26 C40 C42 111.6(4)
C26 C40 C41 111.3(4)
C42 C40 C41 110.2(4)
C26 C40 H40 107.9
C42 C40 H40 107.9
C41 C40 H40 107.9
C24 C23 C22 118.7(5)
C24 C23 H23 120.7
C22 C23 H23 120.7
C12 C7 C8 119.8(4)
C12 C7 P1 120.6(4)
C8 C7 P1 119.5(4)
C17 C16 C15 119.8(5)
C17 C16 H16 120.1
C15 C16 H16 120.1
C4 C3 C2 121.7(5)
C4 C3 H3 119.1
C2 C3 H3 119.1
C21 C22 C23 120.1(5)
C21 C22 H22 119.9
C23 C22 H22 119.9
C30 C25 C26 119.8(4)
C30 C25 P2 118.5(4)
C26 C25 P2 121.3(4)
C6 C5 C4 119.9(5)
C6 C5 H5 120.1
C4 C5 H5 120.1
C9 C8 C7 117.1(5)
C9 C8 C34 119.8(4)
C7 C8 C34 123.0(4)
C27 C26 C25 117.6(5)
C27 C26 C40 118.9(4)
C25 C26 C40 123.5(4)
C29 C30 C25 121.1(5)
C29 C30 H30 119.5
C25 C30 H30 119.5
C32 C31 C33 111.3(4)
C32 C31 C2 109.9(5)
C33 C31 C2 112.3(4)
C32 C31 H31 107.7
C33 C31 H31 107.7
C2 C31 H31 107.7
C24 C19 C20 120.2(4)
C24 C19 P2 120.0(4)
C20 C19 P2 119.7(4)
C21 C20 C19 117.1(5)
C21 C20 C37 119.1(4)
C19 C20 C37 123.8(4)
C22 C21 C20 122.0(5)
C22 C21 H21 119.0
C20 C21 H21 119.0
C40 C41 H41A 109.5
C40 C41 H41B 109.5
H41A C41 H41B 109.5
C40 C41 H41C 109.5
H41A C41 H41C 109.5
H41B C41 H41C 109.5
C40 C42 H42A 109.5
C40 C42 H42B 109.5
H42A C42 H42B 109.5
C40 C42 H42C 109.5
H42A C42 H42C 109.5
H42B C42 H42C 109.5
C5 C4 C3 119.3(5)
C5 C4 H4 120.3
C3 C4 H4 120.3
C20 C37 C38 111.5(4)
C20 C37 C39 112.7(4)
C38 C37 C39 110.9(4)
C20 C37 H37 107.1
C38 C37 H37 107.1
C39 C37 H37 107.1
C37 C38 H38A 109.5
C37 C38 H38B 109.5
H38A C38 H38B 109.5
C37 C38 H38C 109.5
H38A C38 H38C 109.5
H38B C38 H38C 109.5
C30 C29 C28 119.4(5)
C30 C29 H29 120.3
C28 C29 H29 120.3
C37 C39 H39A 109.5
C37 C39 H39B 109.5
H39A C39 H39B 109.5
C37 C39 H39C 109.5
H39A C39 H39C 109.5
H39B C39 H39C 109.5
C31 C33 H33A 109.5
C31 C33 H33B 109.5
H33A C33 H33B 109.5
C31 C33 H33C 109.5
H33A C33 H33C 109.5
H33B C33 H33C 109.5
C28 C27 C26 121.8(5)
C28 C27 H27 119.1
C26 C27 H27 119.1
C10 C11 C12 118.6(5)
C10 C11 H11 120.7
C12 C11 H11 120.7
C10 C9 C8 122.8(5)
C10 C9 H9 118.6
C8 C9 H9 118.6
C9 C10 C11 120.1(5)
C9 C10 H10 120.0
C11 C10 H10 120.0
C34 C35 H35A 109.5
C34 C35 H35B 109.5
H35A C35 H35B 109.5
C34 C35 H35C 109.5
H35A C35 H35C 109.5
H35B C35 H35C 109.5
C27 C28 C29 120.3(5)
C27 C28 H28 119.9
C29 C28 H28 119.9
C31 C32 H32A 109.5
C31 C32 H32B 109.5
H32A C32 H32B 109.5
C31 C32 H32C 109.5
H32A C32 H32C 109.5
H32B C32 H32C 109.5
C34 C36 H36A 109.5
C34 C36 H36B 109.5
H36A C36 H36B 109.5
C34 C36 H36C 109.5
H36A C36 H36C 109.5
H36B C36 H36C 109.5
C8 C34 C36 111.0(4)
C8 C34 C35 111.1(5)
C36 C34 C35 110.7(5)
C8 C34 H34 108.0
C36 C34 H34 108.0
C35 C34 H34 108.0

loop_
_geom_bond_atom_site_label_1
_geom_bond_atom_site_label_2
_geom_bond_distance
Au1 P2 2.3004(12)
Au1 P1 2.5327(13)
Au1 I1 2.5944(4)
P2 C18 1.828(5)
P2 C25 1.829(5)
P2 C19 1.832(5)
P1 C7 1.828(5)
P1 C1 1.835(5)
P1 C13 1.840(5)
C17 C16 1.384(7)
C17 C18 1.401(7)
C17 H17 0.9300
C14 C15 1.375(7)
C14 C13 1.401(7)
C14 H14 0.9300
C2 C3 1.397(7)
C2 C1 1.401(7)
C2 C31 1.524(7)
C24 C23 1.379(7)
C24 C19 1.385(7)
C24 H24 0.9300
C6 C5 1.371(8)
C6 C1 1.401(7)
C6 H6 0.9300
C15 C16 1.384(8)
C15 H15 0.9300
C13 C18 1.414(8)
C12 C7 1.389(7)
C12 C11 1.394(7)
C12 H12 0.9300
C40 C26 1.523(7)
C40 C42 1.534(7)
C40 C41 1.543(7)
C40 H40 0.9800
C23 C22 1.389(8)
C23 H23 0.9300
C7 C8 1.415(6)
C16 H16 0.9300
C3 C4 1.389(8)
C3 H3 0.9300
C22 C21 1.380(7)
C22 H22 0.9300
C25 C30 1.401(7)
C25 C26 1.415(7)
C5 C4 1.382(9)
C5 H5 0.9300
C8 C9 1.391(7)
C8 C34 1.513(7)
C26 C27 1.395(7)
C30 C29 1.379(7)
C30 H30 0.9300
C31 C32 1.518(8)
C31 C33 1.517(8)
C31 H31 0.9800
C19 C20 1.407(7)
C20 C21 1.401(7)
C20 C37 1.513(7)
C21 H21 0.9300
C41 H41A 0.9600
C41 H41B 0.9600
C41 H41C 0.9600
C42 H42A 0.9600
C42 H42B 0.9600
C42 H42C 0.9600
C4 H4 0.9300
C37 C38 1.538(7)
C37 C39 1.537(7)
C37 H37 0.9800
C38 H38A 0.9600
C38 H38B 0.9600
C38 H38C 0.9600
C29 C28 1.384(8)
C29 H29 0.9300
C39 H39A 0.9600
C39 H39B 0.9600
C39 H39C 0.9600
C33 H33A 0.9600
C33 H33B 0.9600
C33 H33C 0.9600
C27 C28 1.383(8)
C27 H27 0.9300
C11 C10 1.383(8)
C11 H11 0.9300
C9 C10 1.377(8)
C9 H9 0.9300
C10 H10 0.9300
C35 C34 1.529(8)
C35 H35A 0.9600
C35 H35B 0.9600
C35 H35C 0.9600
C28 H28 0.9300
C32 H32A 0.9600
C32 H32B 0.9600
C32 H32C 0.9600
C36 C34 1.527(8)
C36 H36A 0.9600
C36 H36B 0.9600
C36 H36C 0.9600
C34 H34 0.9800
